data_7121568
loop_
_publ_author_name
'Nikolayenko, Varvara I.'
'van Wyk, Lisa M.'
'Munro, Orde Q.'
'Barbour, Leonard J.'

_publ_section_title
;
 Supramolecular solvatochromism: mechanistic insight from crystallography,
 spectroscopy and theory.
;
_journal_issue 51
_journal_name_full 'Chemical communications (Cambridge, England)'
_journal_page_first 6975
_journal_page_last 6978
_journal_paper_doi 10.1039/c8cc02197j
_journal_volume 54
_journal_year 2018
_chemical_formula_moiety 'C36 H48 Cl4 Cu2 N8 O2 S2'
_chemical_formula_sum 'C36 H48 Cl4 Cu2 N8 O2 S2'
_chemical_formula_weight 957.82
_chemical_name_common 1
_space_group_crystal_system monoclinic
_space_group_IT_number 14
_space_group_name_Hall '-P 2ybc'
_space_group_name_H-M_alt 'P 1 21/c 1'
_symmetry_space_group_name_Hall '-P 2ybc'
_symmetry_space_group_name_H-M 'P 1 21/c 1'
_atom_sites_solution_hydrogens geom
_audit_creation_method SHELXL-2016/6
_audit_update_record
;
2018-01-23 deposited with the CCDC.
2018-04-27 downloaded from the CCDC.
;
_cell_angle_alpha 90
_cell_angle_beta 95.506(3)
_cell_angle_gamma 90
_cell_formula_units_Z 2
_cell_length_a 8.8724(19)
_cell_length_b 13.043(3)
_cell_length_c 17.770(4)
_cell_measurement_reflns_used 764
_cell_measurement_temperature 100(2)
_cell_measurement_theta_max 21.4915
_cell_measurement_theta_min 2.303
_cell_volume 2046.9(8)
_computing_cell_refinement 'SAINT (Bruker, 2016)'
_computing_data_collection 'APEX3 (Bruker, 2016)'
_computing_data_reduction 'SAINT (Bruker, 2016)'
_computing_structure_refinement 'SHELXL-2016/6 (Sheldrick, 2016)'
_computing_structure_solution 'SHELXS-2016/6 (Sheldrick, 2016)'
_diffrn_ambient_temperature 100(2)
_diffrn_measured_fraction_theta_full 0.999
_diffrn_measured_fraction_theta_max 0.942
_diffrn_measurement_device_type graphite
_diffrn_measurement_method 'Bruker APEX CCD area -detector'
_diffrn_radiation_type MoK\a
_diffrn_radiation_wavelength 0.71073
_diffrn_reflns_av_R_equivalents 0.0890
_diffrn_reflns_av_unetI/netI 0.1162
_diffrn_reflns_Laue_measured_fraction_full 0.999
_diffrn_reflns_Laue_measured_fraction_max 0.942
_diffrn_reflns_limit_h_max 11
_diffrn_reflns_limit_h_min -11
_diffrn_reflns_limit_k_max 16
_diffrn_reflns_limit_k_min -17
_diffrn_reflns_limit_l_max 18
_diffrn_reflns_limit_l_min -23
_diffrn_reflns_number 12728
_diffrn_reflns_point_group_measured_fraction_full 0.999
_diffrn_reflns_point_group_measured_fraction_max 0.942
_diffrn_reflns_theta_full 25.242
_diffrn_reflns_theta_max 28.200
_diffrn_reflns_theta_min 1.940
_diffrn_source 'fine-focus sealed tube'
_exptl_absorpt_coefficient_mu 1.446
_exptl_absorpt_correction_T_max 0.7457
_exptl_absorpt_correction_T_min 0.6702
_exptl_absorpt_correction_type numerical
_exptl_absorpt_process_details 'SADABS, 2016'
_exptl_crystal_colour Green
_exptl_crystal_density_diffrn 1.554
_exptl_crystal_description Block
_exptl_crystal_F_000 988
_exptl_crystal_size_max 0.244
_exptl_crystal_size_mid 0.206
_exptl_crystal_size_min 0.103
_refine_diff_density_max 0.639
_refine_diff_density_min -0.804
_refine_diff_density_rms 0.140
_refine_ls_extinction_method none
_refine_ls_goodness_of_fit_ref 0.983
_refine_ls_hydrogen_treatment constr
_refine_ls_matrix_type full
_refine_ls_number_parameters 248
_refine_ls_number_reflns 4749
_refine_ls_number_restraints 0
_refine_ls_restrained_S_all 0.983
_refine_ls_R_factor_all 0.0973
_refine_ls_R_factor_gt 0.0604
_refine_ls_shift/su_max 0.000
_refine_ls_shift/su_mean 0.000
_refine_ls_structure_factor_coef Fsqd
_refine_ls_weighting_details 'w=1/[\s^2^(Fo^2^)+(0.0452P)^2^] where P=(Fo^2^+2Fc^2^)/3'
_refine_ls_weighting_scheme calc
_refine_ls_wR_factor_gt 0.1157
_refine_ls_wR_factor_ref 0.1326
_reflns_Friedel_coverage 0.000
_reflns_number_gt 3140
_reflns_number_total 4749
_reflns_threshold_expression 'I > 2\s(I)'
_cod_data_source_file c8cc02197j3.cif
_cod_data_source_block 1
_cod_depositor_comments 'Adding full bibliography for 7121568--7121574.cif.'
_cod_original_cell_volume 2046.9(7)
_cod_database_code 7121568
_shelx_shelxl_version_number 2016/6
_shelx_space_group_comment
;
The symmetry employed for this shelxl refinement is uniquely defined
by the following loop, which should always be used as a source of
symmetry information in preference to the above space-group names.
They are only intended as comments.
;
_shelx_estimated_absorpt_t_min 0.719
_shelx_estimated_absorpt_t_max 0.865

loop_
_space_group_symop_operation_xyz
'x, y, z'
'-x, y+1/2, -z+1/2'
'-x, -y, -z'
'x, -y-1/2, z-1/2'

loop_
_atom_site_label
_atom_site_type_symbol
_atom_site_fract_x
_atom_site_fract_y
_atom_site_fract_z
_atom_site_U_iso_or_equiv
_atom_site_adp_type
_atom_site_occupancy
_atom_site_site_symmetry_order
_atom_site_calc_flag
_atom_site_refinement_flags_posn
_atom_site_refinement_flags_adp
Cu1 Cu 0.27922(6) 0.71924(4) 0.09437(3) 0.01334(15) Uani 1 1 d . .
Cl2 Cl 0.17991(12) 0.63141(8) 0.19527(6) 0.0156(2) Uani 1 1 d . .
Cl1 Cl 0.49687(12) 0.66622(9) 0.04413(6) 0.0205(3) Uani 1 1 d . .
S1 S 0.26661(13) 0.92391(9) -0.01624(7) 0.0201(3) Uani 1 1 d . .
O1 O 0.1684(4) 0.8670(2) 0.03482(18) 0.0219(8) Uani 1 1 d . .
C16 C 0.0982(5) 1.2786(3) -0.0547(3) 0.0176(10) Uani 1 1 d . .
H16A H 0.125291 1.213081 -0.030041 0.026 Uiso 1 1 calc R U
H16B H 0.190592 1.316881 -0.062304 0.026 Uiso 1 1 calc R U
H16C H 0.040985 1.265804 -0.103773 0.026 Uiso 1 1 calc R U
N4 N -0.1453(4) 1.3512(3) -0.0165(2) 0.0133(8) Uani 1 1 d . .
N3 N 0.0615(4) 1.3927(3) 0.0549(2) 0.0139(8) Uani 1 1 d . .
N2 N 0.4266(4) 0.9554(2) 0.2361(2) 0.0140(8) Uani 1 1 d . .
N1 N 0.3870(4) 0.8225(3) 0.1606(2) 0.0141(8) Uani 1 1 d . .
C1 C 0.5390(5) 0.8482(3) 0.1652(3) 0.0164(10) Uani 1 1 d . .
H1 H 0.614175 0.813838 0.140154 0.020 Uiso 1 1 calc R U
C15 C 0.0046(5) 1.3389(3) -0.0067(2) 0.0135(9) Uani 1 1 d . .
C3 C 0.3218(5) 0.8886(3) 0.2042(2) 0.0141(9) Uani 1 1 d . .
C2 C 0.5629(5) 0.9303(3) 0.2113(2) 0.0158(10) Uani 1 1 d . .
H2 H 0.656745 0.964107 0.223939 0.019 Uiso 1 1 calc R U
C12 C 0.2191(5) 1.3933(3) 0.0872(3) 0.0157(10) Uani 1 1 d . .
H12A H 0.237833 1.456299 0.117717 0.019 Uiso 1 1 calc R U
H12B H 0.285614 1.395545 0.045540 0.019 Uiso 1 1 calc R U
C13 C -0.0565(5) 1.4405(3) 0.0852(3) 0.0160(10) Uani 1 1 d . .
H13 H -0.050432 1.482921 0.128880 0.019 Uiso 1 1 calc R U
C9 C 0.2611(5) 1.3011(3) 0.1364(2) 0.0121(9) Uani 1 1 d . .
C6 C 0.3485(5) 1.1371(3) 0.2316(2) 0.0149(10) Uani 1 1 d . .
C8 C 0.1574(5) 1.2530(3) 0.1770(3) 0.0185(10) Uani 1 1 d . .
H8 H 0.055242 1.275769 0.172393 0.022 Uiso 1 1 calc R U
C14 C -0.1833(5) 1.4152(3) 0.0406(2) 0.0147(10) Uani 1 1 d . .
H14 H -0.282821 1.437853 0.047442 0.018 Uiso 1 1 calc R U
C10 C 0.4106(5) 1.2661(3) 0.1429(2) 0.0157(10) Uani 1 1 d . .
H10 H 0.483267 1.298112 0.114732 0.019 Uiso 1 1 calc R U
C5 C 0.3977(5) 1.0462(3) 0.2816(3) 0.0202(11) Uani 1 1 d . .
H5A H 0.490847 1.064278 0.314019 0.024 Uiso 1 1 calc R U
H5B H 0.317561 1.030233 0.314881 0.024 Uiso 1 1 calc R U
C11 C 0.4529(5) 1.1851(3) 0.1904(2) 0.0158(10) Uani 1 1 d . .
H11 H 0.554964 1.161980 0.194857 0.019 Uiso 1 1 calc R U
C7 C 0.2001(5) 1.1711(3) 0.2251(2) 0.0158(10) Uani 1 1 d . .
H7 H 0.127509 1.138819 0.253160 0.019 Uiso 1 1 calc R U
C17 C 0.3153(5) 1.0412(3) 0.0309(3) 0.0233(11) Uani 1 1 d . .
H17A H 0.224160 1.072371 0.048036 0.035 Uiso 1 1 calc R U
H17B H 0.359868 1.088014 -0.004026 0.035 Uiso 1 1 calc R U
H17C H 0.388818 1.027841 0.074514 0.035 Uiso 1 1 calc R U
C4 C 0.1589(5) 0.8938(3) 0.2173(3) 0.0192(10) Uani 1 1 d . .
H4A H 0.119086 0.962007 0.203344 0.029 Uiso 1 1 calc R U
H4B H 0.147843 0.881059 0.270872 0.029 Uiso 1 1 calc R U
H4C H 0.102347 0.841827 0.186413 0.029 Uiso 1 1 calc R U
C18 C 0.1380(6) 0.9733(4) -0.0906(3) 0.0294(12) Uani 1 1 d . .
H18A H 0.095863 0.916598 -0.122121 0.044 Uiso 1 1 calc R U
H18B H 0.191538 1.020657 -0.121524 0.044 Uiso 1 1 calc R U
H18C H 0.055705 1.009779 -0.068960 0.044 Uiso 1 1 calc R U

loop_
_atom_site_aniso_label
_atom_site_aniso_U_11
_atom_site_aniso_U_22
_atom_site_aniso_U_33
_atom_site_aniso_U_23
_atom_site_aniso_U_13
_atom_site_aniso_U_12
Cu1 0.0102(3) 0.0148(3) 0.0148(3) -0.0017(2) 0.0004(2) -0.0014(2)
Cl2 0.0140(6) 0.0167(5) 0.0158(6) 0.0008(4) 0.0003(4) -0.0009(4)
Cl1 0.0114(6) 0.0320(6) 0.0183(6) -0.0057(5) 0.0021(4) 0.0002(5)
S1 0.0168(6) 0.0210(6) 0.0223(7) 0.0003(5) 0.0009(5) -0.0004(5)
O1 0.0241(19) 0.0170(16) 0.0238(19) 0.0049(15) -0.0020(15) -0.0076(14)
C16 0.016(2) 0.019(2) 0.017(2) -0.002(2) -0.0004(19) 0.0019(19)
N4 0.0082(19) 0.0149(18) 0.017(2) -0.0008(16) 0.0012(15) -0.0006(15)
N3 0.0082(18) 0.0153(18) 0.017(2) 0.0022(16) -0.0032(15) -0.0005(15)
N2 0.015(2) 0.0112(17) 0.015(2) 0.0020(16) -0.0058(16) -0.0020(15)
N1 0.013(2) 0.0123(18) 0.017(2) 0.0030(16) -0.0016(16) 0.0012(15)
C1 0.011(2) 0.018(2) 0.020(3) 0.002(2) 0.0013(19) -0.0003(18)
C15 0.016(2) 0.010(2) 0.014(2) 0.0006(18) -0.0014(18) -0.0021(17)
C3 0.016(2) 0.019(2) 0.006(2) 0.0032(19) -0.0034(17) -0.0017(19)
C2 0.013(2) 0.015(2) 0.019(3) 0.0054(19) -0.0012(19) -0.0064(18)
C12 0.013(2) 0.013(2) 0.020(3) 0.0003(19) -0.0026(19) 0.0013(18)
C13 0.018(2) 0.015(2) 0.014(2) -0.0009(19) -0.0011(19) 0.0046(18)
C9 0.010(2) 0.015(2) 0.011(2) -0.0035(18) -0.0026(17) -0.0003(17)
C6 0.022(3) 0.010(2) 0.011(2) -0.0046(18) -0.0054(19) 0.0001(18)
C8 0.010(2) 0.024(2) 0.021(3) -0.005(2) 0.0002(19) -0.0021(19)
C14 0.011(2) 0.016(2) 0.017(2) -0.0017(19) 0.0022(18) 0.0020(18)
C10 0.016(2) 0.016(2) 0.015(2) -0.0005(19) 0.0003(18) -0.0018(18)
C5 0.027(3) 0.016(2) 0.018(3) 0.004(2) 0.002(2) -0.005(2)
C11 0.017(2) 0.014(2) 0.016(2) -0.0034(19) -0.0027(19) 0.0039(18)
C7 0.015(2) 0.016(2) 0.016(2) -0.0014(19) 0.0050(19) -0.0007(18)
C17 0.022(3) 0.022(2) 0.025(3) 0.000(2) -0.002(2) -0.005(2)
C4 0.020(3) 0.015(2) 0.023(3) -0.007(2) 0.003(2) -0.0019(19)
C18 0.028(3) 0.037(3) 0.022(3) 0.005(2) -0.002(2) -0.001(2)

loop_
_atom_type_symbol
_atom_type_description
_atom_type_scat_dispersion_real
_atom_type_scat_dispersion_imag
_atom_type_scat_source
C C 0.0033 0.0016 'International Tables Vol C Tables 4.2.6.8 and 6.1.1.4'
H H 0.0000 0.0000 'International Tables Vol C Tables 4.2.6.8 and 6.1.1.4'
N N 0.0061 0.0033 'International Tables Vol C Tables 4.2.6.8 and 6.1.1.4'
O O 0.0106 0.0060 'International Tables Vol C Tables 4.2.6.8 and 6.1.1.4'
Cl Cl 0.1484 0.1585 'International Tables Vol C Tables 4.2.6.8 and 6.1.1.4'
Cu Cu 0.3201 1.2651 'International Tables Vol C Tables 4.2.6.8 and 6.1.1.4'
S S 0.1246 0.1234 'International Tables Vol C Tables 4.2.6.8 and 6.1.1.4'

loop_
_geom_angle_atom_site_label_1
_geom_angle_atom_site_label_2
_geom_angle_atom_site_label_3
_geom_angle
_geom_angle_site_symmetry_1
_geom_angle_site_symmetry_3
N4 Cu1 N1 164.82(14) 3_575 .
N4 Cu1 Cl1 93.41(11) 3_575 .
N1 Cu1 Cl1 93.41(11) . .
N4 Cu1 O1 82.44(12) 3_575 .
N1 Cu1 O1 82.40(12) . .
Cl1 Cu1 O1 113.44(9) . .
N4 Cu1 Cl2 93.63(11) 3_575 .
N1 Cu1 Cl2 94.17(11) . .
Cl1 Cu1 Cl2 122.24(5) . .
O1 Cu1 Cl2 124.31(9) . .
O1 S1 C17 105.5(2) . .
O1 S1 C18 104.9(2) . .
C17 S1 C18 98.5(2) . .
S1 O1 Cu1 115.42(18) . .
C15 C16 H16A 109.5 . .
C15 C16 H16B 109.5 . .
H16A C16 H16B 109.5 . .
C15 C16 H16C 109.5 . .
H16A C16 H16C 109.5 . .
H16B C16 H16C 109.5 . .
C15 N4 C14 106.7(3) . .
C15 N4 Cu1 124.4(3) . 3_575
C14 N4 Cu1 128.8(3) . 3_575
C15 N3 C13 108.2(4) . .
C15 N3 C12 126.0(4) . .
C13 N3 C12 125.6(4) . .
C3 N2 C2 107.7(4) . .
C3 N2 C5 126.7(4) . .
C2 N2 C5 125.2(4) . .
C3 N1 C1 106.5(4) . .
C3 N1 Cu1 125.3(3) . .
C1 N1 Cu1 127.9(3) . .
C2 C1 N1 108.9(4) . .
C2 C1 H1 125.5 . .
N1 C1 H1 125.5 . .
N4 C15 N3 109.5(4) . .
N4 C15 C16 126.7(4) . .
N3 C15 C16 123.8(4) . .
N1 C3 N2 110.0(4) . .
N1 C3 C4 127.2(4) . .
N2 C3 C4 122.8(4) . .
C1 C2 N2 107.0(4) . .
C1 C2 H2 126.5 . .
N2 C2 H2 126.5 . .
N3 C12 C9 113.4(4) . .
N3 C12 H12A 108.9 . .
C9 C12 H12A 108.9 . .
N3 C12 H12B 108.9 . .
C9 C12 H12B 108.9 . .
H12A C12 H12B 107.7 . .
C14 C13 N3 106.3(4) . .
C14 C13 H13 126.8 . .
N3 C13 H13 126.8 . .
C8 C9 C10 119.0(4) . .
C8 C9 C12 121.8(4) . .
C10 C9 C12 119.1(4) . .
C7 C6 C11 119.4(4) . .
C7 C6 C5 121.1(4) . .
C11 C6 C5 119.5(4) . .
C9 C8 C7 121.0(4) . .
C9 C8 H8 119.5 . .
C7 C8 H8 119.5 . .
C13 C14 N4 109.3(4) . .
C13 C14 H14 125.4 . .
N4 C14 H14 125.4 . .
C11 C10 C9 120.0(4) . .
C11 C10 H10 120.0 . .
C9 C10 H10 120.0 . .
N2 C5 C6 111.3(3) . .
N2 C5 H5A 109.4 . .
C6 C5 H5A 109.4 . .
N2 C5 H5B 109.4 . .
C6 C5 H5B 109.4 . .
H5A C5 H5B 108.0 . .
C10 C11 C6 120.8(4) . .
C10 C11 H11 119.6 . .
C6 C11 H11 119.6 . .
C6 C7 C8 119.7(4) . .
C6 C7 H7 120.1 . .
C8 C7 H7 120.1 . .
S1 C17 H17A 109.5 . .
S1 C17 H17B 109.5 . .
H17A C17 H17B 109.5 . .
S1 C17 H17C 109.5 . .
H17A C17 H17C 109.5 . .
H17B C17 H17C 109.5 . .
C3 C4 H4A 109.5 . .
C3 C4 H4B 109.5 . .
H4A C4 H4B 109.5 . .
C3 C4 H4C 109.5 . .
H4A C4 H4C 109.5 . .
H4B C4 H4C 109.5 . .
S1 C18 H18A 109.5 . .
S1 C18 H18B 109.5 . .
H18A C18 H18B 109.5 . .
S1 C18 H18C 109.5 . .
H18A C18 H18C 109.5 . .
H18B C18 H18C 109.5 . .

loop_
_geom_bond_atom_site_label_1
_geom_bond_atom_site_label_2
_geom_bond_distance
_geom_bond_site_symmetry_2
Cu1 N4 1.963(3) 3_575
Cu1 N1 1.974(3) .
Cu1 Cl1 2.3099(13) .
Cu1 O1 2.367(3) .
Cu1 Cl2 2.3678(13) .
S1 O1 1.512(3) .
S1 C17 1.777(4) .
S1 C18 1.781(5) .
C16 C15 1.474(6) .
C16 H16A 0.9800 .
C16 H16B 0.9800 .
C16 H16C 0.9800 .
N4 C15 1.334(5) .
N4 C14 1.380(5) .
N3 C15 1.357(5) .
N3 C13 1.373(5) .
N3 C12 1.459(5) .
N2 C3 1.357(5) .
N2 C2 1.367(6) .
N2 C5 1.470(5) .
N1 C3 1.329(5) .
N1 C1 1.384(5) .
C1 C2 1.351(6) .
C1 H1 0.9500 .
C3 C4 1.488(6) .
C2 H2 0.9500 .
C12 C9 1.513(6) .
C12 H12A 0.9900 .
C12 H12B 0.9900 .
C13 C14 1.354(6) .
C13 H13 0.9500 .
C9 C8 1.375(6) .
C9 C10 1.397(6) .
C6 C7 1.384(6) .
C6 C11 1.384(6) .
C6 C5 1.519(6) .
C8 C7 1.397(6) .
C8 H8 0.9500 .
C14 H14 0.9500 .
C10 C11 1.382(6) .
C10 H10 0.9500 .
C5 H5A 0.9900 .
C5 H5B 0.9900 .
C11 H11 0.9500 .
C7 H7 0.9500 .
C17 H17A 0.9800 .
C17 H17B 0.9800 .
C17 H17C 0.9800 .
C4 H4A 0.9800 .
C4 H4B 0.9800 .
C4 H4C 0.9800 .
C18 H18A 0.9800 .
C18 H18B 0.9800 .
C18 H18C 0.9800 .

loop_
_geom_torsion_atom_site_label_1
_geom_torsion_atom_site_label_2
_geom_torsion_atom_site_label_3
_geom_torsion_atom_site_label_4
_geom_torsion
_geom_torsion_site_symmetry_1
C17 S1 O1 Cu1 -110.4(2) .
C18 S1 O1 Cu1 146.1(2) .
C3 N1 C1 C2 -0.5(5) .
Cu1 N1 C1 C2 173.1(3) .
C14 N4 C15 N3 0.3(5) .
Cu1 N4 C15 N3 -175.8(3) 3_575
C14 N4 C15 C16 -178.6(4) .
Cu1 N4 C15 C16 5.4(6) 3_575
C13 N3 C15 N4 0.2(5) .
C12 N3 C15 N4 175.6(4) .
C13 N3 C15 C16 179.1(4) .
C12 N3 C15 C16 -5.5(7) .
C1 N1 C3 N2 0.1(5) .
Cu1 N1 C3 N2 -173.7(3) .
C1 N1 C3 C4 179.1(4) .
Cu1 N1 C3 C4 5.3(6) .
C2 N2 C3 N1 0.3(5) .
C5 N2 C3 N1 173.2(4) .
C2 N2 C3 C4 -178.8(4) .
C5 N2 C3 C4 -5.8(6) .
N1 C1 C2 N2 0.6(5) .
C3 N2 C2 C1 -0.5(5) .
C5 N2 C2 C1 -173.7(4) .
C15 N3 C12 C9 -80.1(5) .
C13 N3 C12 C9 94.5(5) .
C15 N3 C13 C14 -0.6(5) .
C12 N3 C13 C14 -176.0(4) .
N3 C12 C9 C8 -31.0(6) .
N3 C12 C9 C10 151.5(4) .
C10 C9 C8 C7 0.8(6) .
C12 C9 C8 C7 -176.8(4) .
N3 C13 C14 N4 0.8(5) .
C15 N4 C14 C13 -0.6(5) .
Cu1 N4 C14 C13 175.2(3) 3_575
C8 C9 C10 C11 -0.7(6) .
C12 C9 C10 C11 176.9(4) .
C3 N2 C5 C6 -81.7(5) .
C2 N2 C5 C6 90.1(5) .
C7 C6 C5 N2 107.4(5) .
C11 C6 C5 N2 -70.8(5) .
C9 C10 C11 C6 0.4(6) .
C7 C6 C11 C10 -0.1(6) .
C5 C6 C11 C10 178.2(4) .
C11 C6 C7 C8 0.1(6) .
C5 C6 C7 C8 -178.2(4) .
C9 C8 C7 C6 -0.5(7) .
